data_4340387
loop_
_publ_author_name
'Bieller, Susanne'
'Bolte, Michael'
'Lerner, Hans-Wolfram'
'Wagner, Matthias'

_publ_section_title
;
 A chloro-bridged dimanganese complex and an oxo-bridged dititanium
 complex of a ditopic bis(pyrazol-1-yl)borate ligand.
;
_journal_issue 25
_journal_name_full 'Inorganic chemistry'
_journal_page_first 9489
_journal_page_last 9496
_journal_paper_doi 10.1021/ic051689h
_journal_volume 44
_journal_year 2005
_chemical_formula_sum 'C40 H74 B2 Cl4 N14 Ti2'
_chemical_formula_weight 1010.35
_chemical_name_systematic ?
_space_group_IT_number 14
_symmetry_cell_setting monoclinic
_symmetry_space_group_name_Hall '-P 2ybc'
_symmetry_space_group_name_H-M 'P 1 21/c 1'
_atom_sites_solution_hydrogens geom
_atom_sites_solution_primary direct
_atom_sites_solution_secondary difmap
_audit_creation_method SHELXL-97
_cell_angle_alpha 90.00
_cell_angle_beta 93.376(15)
_cell_angle_gamma 90.00
_cell_formula_units_Z 2
_cell_length_a 8.9956(15)
_cell_length_b 17.041(2)
_cell_length_c 19.519(4)
_cell_measurement_reflns_used 7287
_cell_measurement_temperature 173(2)
_cell_measurement_theta_max 25.2
_cell_measurement_theta_min 3.8
_cell_volume 2987.0(9)
_computing_cell_refinement 'X-Area (Stoe & Cie, 2001)'
_computing_data_collection 'X-Area (Stoe & Cie, 2001)'
_computing_data_reduction 'X-Area (Stoe & Cie, 2001)'
_computing_molecular_graphics 'XP in SHELXTL-Plus (Sheldrick, 1991)'
_computing_publication_material SHELXL97
_computing_structure_refinement 'SHELXL97 (Sheldrick, 1997) '
_computing_structure_solution 'SHELXS97 (Sheldrick, 1990) '
_diffrn_ambient_temperature 173(2)
_diffrn_measured_fraction_theta_full 0.996
_diffrn_measured_fraction_theta_max 0.984
_diffrn_measurement_device_type 'STOE IPDS II two-circle-diffractometer'
_diffrn_measurement_method \w
_diffrn_radiation_monochromator graphite
_diffrn_radiation_source 'fine-focus sealed tube'
_diffrn_radiation_type MoK\a
_diffrn_radiation_wavelength 0.71073
_diffrn_reflns_av_R_equivalents 0.1869
_diffrn_reflns_av_sigmaI/netI 0.1689
_diffrn_reflns_limit_h_max 10
_diffrn_reflns_limit_h_min -10
_diffrn_reflns_limit_k_max 20
_diffrn_reflns_limit_k_min -20
_diffrn_reflns_limit_l_max 23
_diffrn_reflns_limit_l_min -23
_diffrn_reflns_number 17596
_diffrn_reflns_theta_full 25.00
_diffrn_reflns_theta_max 25.42
_diffrn_reflns_theta_min 3.74
_diffrn_standards_decay_% 0
_diffrn_standards_interval_time 0
_diffrn_standards_number 0
_exptl_absorpt_coefficient_mu 0.484
_exptl_absorpt_correction_T_max 0.9094
_exptl_absorpt_correction_T_min 0.8927
_exptl_absorpt_correction_type multi-scan
_exptl_absorpt_process_details 'MULABS (Spek, 2003; Blessing, 1995)'
_exptl_crystal_colour 'dark red'
_exptl_crystal_density_diffrn 1.123
_exptl_crystal_density_method 'not measured'
_exptl_crystal_description block
_exptl_crystal_F_000 1068
_exptl_crystal_size_max 0.24
_exptl_crystal_size_mid 0.21
_exptl_crystal_size_min 0.20
_refine_diff_density_max 3.169
_refine_diff_density_min -0.833
_refine_diff_density_rms 0.190
_refine_ls_extinction_method none
_refine_ls_goodness_of_fit_ref 1.458
_refine_ls_hydrogen_treatment mixed
_refine_ls_matrix_type full
_refine_ls_number_parameters 280
_refine_ls_number_reflns 5428
_refine_ls_number_restraints 6
_refine_ls_restrained_S_all 1.458
_refine_ls_R_factor_all 0.2526
_refine_ls_R_factor_gt 0.1795
_refine_ls_shift/su_max 0.000
_refine_ls_shift/su_mean 0.000
_refine_ls_structure_factor_coef Fsqd
_refine_ls_weighting_details 'calc w=1/[\s^2^(Fo^2^)+(0.2000P)^2^+0.0000P] where P=(Fo^2^+2Fc^2^)/3'
_refine_ls_weighting_scheme calc
_refine_ls_wR_factor_gt 0.4494
_refine_ls_wR_factor_ref 0.4830
_reflns_number_gt 2798
_reflns_number_total 5428
_reflns_threshold_expression I>2\s(I)
_cod_data_source_file ic051689hsi20050930_112833.cif
_cod_data_source_block wa462,_compound_4
_cod_depositor_comments
;
The following automatic conversions were performed:

'_symmetry_cell_setting' value 'Monoclinic' changed to 'monoclinic'
according to
/usr/data/users/saulius/automatic-downloads/retrospective/ACS/lib/dictionaries/cif_core.dic
dictionary named 'cif_core.dic' version 2.4.2 from 2011-04-26.

Automatic conversion script
Id: cif_fix_values 2281 2013-09-26 08:29:07Z andrius 
;
_cod_original_sg_symbol_H-M 'P 21/c'
_cod_database_code 4340387

loop_
_symmetry_equiv_pos_as_xyz
'x, y, z'
'-x, y+1/2, -z+1/2'
'-x, -y, -z'
'x, -y-1/2, z-1/2'

loop_
_atom_site_label
_atom_site_type_symbol
_atom_site_fract_x
_atom_site_fract_y
_atom_site_fract_z
_atom_site_U_iso_or_equiv
_atom_site_adp_type
_atom_site_occupancy
_atom_site_symmetry_multiplicity
_atom_site_calc_flag
_atom_site_refinement_flags
Ti1 Ti 0.1335(2) 0.42911(14) 0.20397(10) 0.0391(7) Uani 1 1 d .
B1 B 0.3614(12) 0.5264(8) 0.3524(6) 0.030(3) Uani 1 1 d .
C1 C 0.3934(12) 0.6063(7) 0.3112(5) 0.038(3) Uani 1 1 d .
C2 C 0.2918(13) 0.6149(7) 0.2445(6) 0.040(3) Uani 1 1 d .
H2A H 0.1872 0.6117 0.2558 0.059 Uiso 1 1 calc R
H2B H 0.3137 0.5726 0.2126 0.059 Uiso 1 1 calc R
H2C H 0.3104 0.6657 0.2231 0.059 Uiso 1 1 calc R
C3 C 0.5580(12) 0.6118(8) 0.2875(6) 0.044(3) Uani 1 1 d .
H3A H 0.5800 0.5653 0.2604 0.066 Uiso 1 1 calc R
H3B H 0.6277 0.6145 0.3280 0.066 Uiso 1 1 calc R
H3C H 0.5684 0.6590 0.2596 0.066 Uiso 1 1 calc R
C4 C 0.3608(14) 0.6797(7) 0.3544(6) 0.047(3) Uani 1 1 d .
H4A H 0.2592 0.6766 0.3698 0.070 Uiso 1 1 calc R
H4B H 0.3709 0.7269 0.3264 0.070 Uiso 1 1 calc R
H4C H 0.4317 0.6820 0.3945 0.070 Uiso 1 1 calc R
N11 N 0.1831(9) 0.5149(6) 0.3552(4) 0.033(2) Uani 1 1 d .
N12 N 0.0910(9) 0.4865(6) 0.3020(4) 0.037(2) Uani 1 1 d .
C13 C -0.0514(12) 0.4975(9) 0.3223(6) 0.048(3) Uani 1 1 d .
H13 H -0.1397 0.4849 0.2955 0.058 Uiso 1 1 calc R
C14 C -0.0474(12) 0.5309(9) 0.3898(6) 0.050(3) Uani 1 1 d .
H14 H -0.1284 0.5437 0.4168 0.060 Uiso 1 1 calc R
C15 C 0.1004(13) 0.5396(8) 0.4055(6) 0.044(3) Uani 1 1 d .
H15 H 0.1406 0.5609 0.4475 0.053 Uiso 1 1 calc R
N21 N 0.4220(9) 0.4518(5) 0.3145(4) 0.031(2) Uani 1 1 d .
N22 N 0.3498(10) 0.4097(5) 0.2632(4) 0.037(2) Uani 1 1 d .
C23 C 0.4411(13) 0.3503(7) 0.2471(6) 0.044(3) Uani 1 1 d .
H23 H 0.4177 0.3121 0.2128 0.053 Uiso 1 1 calc R
C24 C 0.5687(13) 0.3525(8) 0.2861(6) 0.047(3) Uani 1 1 d .
H24 H 0.6512 0.3180 0.2841 0.057 Uiso 1 1 calc R
C25 C 0.5550(11) 0.4161(7) 0.3298(6) 0.041(3) Uani 1 1 d .
H25 H 0.6268 0.4319 0.3648 0.049 Uiso 1 1 calc R
C31 C 0.4301(11) 0.5176(6) 0.4316(4) 0.031(2) Uani 1 1 d .
C32 C 0.3852(11) 0.4561(7) 0.4723(6) 0.037(3) Uani 1 1 d .
H32 H 0.3063 0.4236 0.4544 0.045 Uiso 1 1 calc R
C33 C 0.4493(11) 0.4384(7) 0.5387(5) 0.036(2) Uani 1 1 d .
H33 H 0.4103 0.3961 0.5638 0.043 Uiso 1 1 calc R
N41 N 0.2401(11) 0.4540(7) 0.1218(5) 0.048(3) Uani 1 1 d .
C41 C 0.1641(16) 0.4641(10) 0.0523(6) 0.066(4) Uani 1 1 d .
H41A H 0.0576 0.4532 0.0546 0.099 Uiso 1 1 calc R
H41B H 0.2071 0.4276 0.0201 0.099 Uiso 1 1 calc R
H41C H 0.1778 0.5181 0.0367 0.099 Uiso 1 1 calc R
C42 C 0.3970(15) 0.4700(11) 0.1159(7) 0.067(4) Uani 1 1 d .
H42A H 0.4501 0.4639 0.1608 0.101 Uiso 1 1 calc R
H42B H 0.4094 0.5239 0.0995 0.101 Uiso 1 1 calc R
H42C H 0.4376 0.4333 0.0832 0.101 Uiso 1 1 calc R
N51 N -0.0586(11) 0.4660(8) 0.1689(5) 0.054(3) Uani 1 1 d .
C51 C -0.0829(16) 0.5473(11) 0.1588(7) 0.071(5) Uani 1 1 d .
H51A H 0.0099 0.5759 0.1700 0.106 Uiso 1 1 calc R
H51B H -0.1599 0.5654 0.1885 0.106 Uiso 1 1 calc R
H51C H -0.1154 0.5570 0.1107 0.106 Uiso 1 1 calc R
C52 C -0.1942(14) 0.4234(12) 0.1494(8) 0.080(5) Uani 1 1 d .
H52A H -0.1773 0.3671 0.1563 0.120 Uiso 1 1 calc R
H52B H -0.2227 0.4335 0.1010 0.120 Uiso 1 1 calc R
H52C H -0.2741 0.4409 0.1778 0.120 Uiso 1 1 calc R
N61 N 0.0959(12) 0.3206(8) 0.1990(6) 0.060(3) Uani 1 1 d .
C61 C 0.110(2) 0.2642(11) 0.1447(9) 0.085(5) Uani 1 1 d .
H61A H 0.1470 0.2906 0.1044 0.127 Uiso 1 1 calc R
H61B H 0.0132 0.2405 0.1327 0.127 Uiso 1 1 calc R
H61C H 0.1811 0.2232 0.1602 0.127 Uiso 1 1 calc R
C62 C 0.046(2) 0.2847(11) 0.2596(9) 0.089(6) Uani 1 1 d .
H62A H 0.0372 0.3246 0.2953 0.134 Uiso 1 1 calc R
H62B H 0.1171 0.2444 0.2757 0.134 Uiso 1 1 calc R
H62C H -0.0519 0.2604 0.2492 0.134 Uiso 1 1 calc R
C1L C 0.654(6) 0.752(2) 0.0730(14) 0.22(2) Uani 1 1 d U
H1L1 H 0.5718 0.7869 0.0566 0.265 Uiso 1 1 calc R
H1L2 H 0.7027 0.7780 0.1138 0.265 Uiso 1 1 calc R
Cl1 Cl 0.575(2) 0.6744(10) 0.1022(10) 0.282(7) Uani 1 1 d .
Cl2 Cl 0.757(4) 0.7555(13) 0.0232(17) 0.50(2) Uani 1 1 d .

loop_
_atom_site_aniso_label
_atom_site_aniso_U_11
_atom_site_aniso_U_22
_atom_site_aniso_U_33
_atom_site_aniso_U_23
_atom_site_aniso_U_13
_atom_site_aniso_U_12
Ti1 0.0230(9) 0.0611(14) 0.0322(10) -0.0040(10) -0.0061(7) 0.0005(10)
B1 0.016(5) 0.040(7) 0.035(6) -0.002(5) 0.003(4) -0.001(5)
C1 0.029(5) 0.051(7) 0.033(5) 0.000(5) -0.001(4) 0.000(5)
C2 0.040(6) 0.037(7) 0.042(6) 0.002(5) -0.002(5) 0.003(5)
C3 0.033(6) 0.058(8) 0.040(6) 0.002(5) -0.001(5) 0.002(6)
C4 0.046(7) 0.039(7) 0.054(7) -0.010(5) 0.001(5) 0.004(6)
N11 0.020(4) 0.051(6) 0.028(4) 0.002(4) -0.005(3) -0.001(4)
N12 0.019(4) 0.054(6) 0.037(4) 0.007(4) 0.000(3) -0.001(4)
C13 0.026(5) 0.086(10) 0.034(6) -0.003(6) 0.002(4) 0.002(6)
C14 0.023(5) 0.083(10) 0.046(6) -0.006(6) 0.010(5) 0.007(6)
C15 0.034(6) 0.063(8) 0.035(5) 0.004(5) 0.002(4) 0.011(6)
N21 0.018(4) 0.051(6) 0.024(4) 0.001(4) -0.002(3) 0.003(4)
N22 0.028(4) 0.045(6) 0.036(4) -0.011(4) -0.002(4) 0.002(4)
C23 0.039(6) 0.043(7) 0.048(6) -0.016(5) -0.012(5) 0.005(5)
C24 0.029(6) 0.049(8) 0.064(8) -0.006(6) 0.004(5) 0.013(5)
C25 0.019(5) 0.057(8) 0.045(6) -0.003(5) 0.000(4) 0.014(5)
C31 0.029(5) 0.044(6) 0.019(4) 0.002(4) -0.002(4) 0.001(5)
C32 0.021(5) 0.046(7) 0.045(6) 0.003(5) -0.003(4) -0.006(5)
C33 0.029(5) 0.042(7) 0.036(5) 0.008(5) 0.000(4) -0.008(5)
N41 0.032(5) 0.077(8) 0.034(5) -0.004(5) -0.004(4) 0.009(5)
C41 0.052(8) 0.104(12) 0.039(6) -0.001(7) -0.011(6) 0.000(8)
C42 0.041(7) 0.114(13) 0.047(7) -0.007(8) 0.012(6) -0.004(8)
N51 0.034(5) 0.092(9) 0.035(5) 0.004(5) -0.008(4) 0.003(6)
C51 0.049(8) 0.107(14) 0.053(8) 0.003(8) -0.013(6) 0.030(8)
C52 0.025(6) 0.139(16) 0.073(9) 0.000(10) -0.010(6) -0.009(8)
N61 0.041(6) 0.070(8) 0.067(7) 0.004(6) -0.011(5) -0.004(6)
C61 0.092(13) 0.088(13) 0.072(10) -0.017(9) -0.016(9) -0.014(10)
C62 0.111(15) 0.068(11) 0.089(12) 0.010(9) 0.006(11) -0.035(11)
C1L 0.39(6) 0.20(3) 0.081(16) 0.035(19) 0.05(3) -0.09(4)
Cl1 0.284(17) 0.237(14) 0.340(18) 0.025(14) 0.141(15) 0.014(13)
Cl2 0.66(5) 0.31(2) 0.59(4) 0.00(2) 0.45(4) 0.16(3)

loop_
_atom_type_symbol
_atom_type_description
_atom_type_scat_dispersion_real
_atom_type_scat_dispersion_imag
_atom_type_scat_source
C C 0.0033 0.0016 'International Tables Vol C Tables 4.2.6.8 and 6.1.1.4'
H H 0.0000 0.0000 'International Tables Vol C Tables 4.2.6.8 and 6.1.1.4'
B B 0.0013 0.0007 'International Tables Vol C Tables 4.2.6.8 and 6.1.1.4'
Cl Cl 0.1484 0.1585 'International Tables Vol C Tables 4.2.6.8 and 6.1.1.4'
N N 0.0061 0.0033 'International Tables Vol C Tables 4.2.6.8 and 6.1.1.4'
Ti Ti 0.2776 0.4457 'International Tables Vol C Tables 4.2.6.8 and 6.1.1.4'

loop_
_geom_angle_atom_site_label_1
_geom_angle_atom_site_label_2
_geom_angle_atom_site_label_3
_geom_angle
_geom_angle_site_symmetry_1
_geom_angle_site_symmetry_3
N61 Ti1 N51 98.5(5) . .
N61 Ti1 N41 105.4(5) . .
N51 Ti1 N41 96.3(4) . .
N61 Ti1 N12 116.2(5) . .
N51 Ti1 N12 88.1(4) . .
N41 Ti1 N12 137.1(4) . .
N61 Ti1 N22 91.7(4) . .
N51 Ti1 N22 166.0(4) . .
N41 Ti1 N22 90.1(4) . .
N12 Ti1 N22 78.8(3) . .
N21 B1 C1 111.5(8) . .
N21 B1 N11 106.6(8) . .
C1 B1 N11 108.9(8) . .
N21 B1 C31 104.3(8) . .
C1 B1 C31 118.6(9) . .
N11 B1 C31 106.1(8) . .
C4 C1 C2 105.1(9) . .
C4 C1 C3 108.8(10) . .
C2 C1 C3 105.4(9) . .
C4 C1 B1 111.3(9) . .
C2 C1 B1 112.5(9) . .
C3 C1 B1 113.1(9) . .
C1 C2 H2A 109.5 . .
C1 C2 H2B 109.5 . .
H2A C2 H2B 109.5 . .
C1 C2 H2C 109.5 . .
H2A C2 H2C 109.5 . .
H2B C2 H2C 109.5 . .
C1 C3 H3A 109.5 . .
C1 C3 H3B 109.5 . .
H3A C3 H3B 109.5 . .
C1 C3 H3C 109.5 . .
H3A C3 H3C 109.5 . .
H3B C3 H3C 109.5 . .
C1 C4 H4A 109.5 . .
C1 C4 H4B 109.5 . .
H4A C4 H4B 109.5 . .
C1 C4 H4C 109.5 . .
H4A C4 H4C 109.5 . .
H4B C4 H4C 109.5 . .
C15 N11 N12 109.1(8) . .
C15 N11 B1 125.6(9) . .
N12 N11 B1 124.8(8) . .
C13 N12 N11 105.3(9) . .
C13 N12 Ti1 121.5(7) . .
N11 N12 Ti1 133.1(6) . .
N12 C13 C14 110.2(10) . .
N12 C13 H13 124.9 . .
C14 C13 H13 124.9 . .
C15 C14 C13 102.9(10) . .
C15 C14 H14 128.6 . .
C13 C14 H14 128.6 . .
N11 C15 C14 112.4(10) . .
N11 C15 H15 123.8 . .
C14 C15 H15 123.8 . .
C25 N21 N22 107.5(9) . .
C25 N21 B1 125.3(8) . .
N22 N21 B1 127.1(8) . .
C23 N22 N21 107.2(8) . .
C23 N22 Ti1 120.9(7) . .
N21 N22 Ti1 131.7(7) . .
C24 C23 N22 111.0(10) . .
C24 C23 H23 124.5 . .
N22 C23 H23 124.5 . .
C23 C24 C25 105.4(10) . .
C23 C24 H24 127.3 . .
C25 C24 H24 127.3 . .
N21 C25 C24 108.8(10) . .
N21 C25 H25 125.6 . .
C24 C25 H25 125.6 . .
C32 C31 C33 114.1(8) . 3_666
C32 C31 B1 120.1(9) . .
C33 C31 B1 125.1(9) 3_666 .
C31 C32 C33 124.4(10) . .
C31 C32 H32 117.8 . .
C33 C32 H32 117.8 . .
C31 C33 C32 121.4(10) 3_666 .
C31 C33 H33 119.3 3_666 .
C32 C33 H33 119.3 . .
C42 N41 C41 107.5(10) . .
C42 N41 Ti1 129.2(8) . .
C41 N41 Ti1 123.2(8) . .
N41 C41 H41A 109.5 . .
N41 C41 H41B 109.5 . .
H41A C41 H41B 109.5 . .
N41 C41 H41C 109.5 . .
H41A C41 H41C 109.5 . .
H41B C41 H41C 109.5 . .
N41 C42 H42A 109.5 . .
N41 C42 H42B 109.5 . .
H42A C42 H42B 109.5 . .
N41 C42 H42C 109.5 . .
H42A C42 H42C 109.5 . .
H42B C42 H42C 109.5 . .
C51 N51 C52 109.4(12) . .
C51 N51 Ti1 119.8(9) . .
C52 N51 Ti1 130.8(11) . .
N51 C51 H51A 109.5 . .
N51 C51 H51B 109.5 . .
H51A C51 H51B 109.5 . .
N51 C51 H51C 109.5 . .
H51A C51 H51C 109.5 . .
H51B C51 H51C 109.5 . .
N51 C52 H52A 109.5 . .
N51 C52 H52B 109.5 . .
H52A C52 H52B 109.5 . .
N51 C52 H52C 109.5 . .
H52A C52 H52C 109.5 . .
H52B C52 H52C 109.5 . .
C62 N61 C61 111.7(14) . .
C62 N61 Ti1 116.3(11) . .
C61 N61 Ti1 132.0(11) . .
N61 C61 H61A 109.5 . .
N61 C61 H61B 109.5 . .
H61A C61 H61B 109.5 . .
N61 C61 H61C 109.5 . .
H61A C61 H61C 109.5 . .
H61B C61 H61C 109.5 . .
N61 C62 H62A 109.5 . .
N61 C62 H62B 109.5 . .
H62A C62 H62B 109.5 . .
N61 C62 H62C 109.5 . .
H62A C62 H62C 109.5 . .
H62B C62 H62C 109.5 . .
Cl2 C1L Cl1 128(3) . .
Cl2 C1L H1L1 105.4 . .
Cl1 C1L H1L1 105.4 . .
Cl2 C1L H1L2 105.4 . .
Cl1 C1L H1L2 105.4 . .
H1L1 C1L H1L2 106.0 . .

loop_
_geom_bond_atom_site_label_1
_geom_bond_atom_site_label_2
_geom_bond_distance
_geom_bond_site_symmetry_2
Ti1 N61 1.882(13) .
Ti1 N51 1.926(10) .
Ti1 N41 1.962(10) .
Ti1 N12 2.203(10) .
Ti1 N22 2.229(9) .
B1 N21 1.584(15) .
B1 C1 1.616(17) .
B1 N11 1.620(13) .
B1 C31 1.637(13) .
C1 C4 1.546(16) .
C1 C2 1.552(14) .
C1 C3 1.579(15) .
C2 H2A 0.9800 .
C2 H2B 0.9800 .
C2 H2C 0.9800 .
C3 H3A 0.9800 .
C3 H3B 0.9800 .
C3 H3C 0.9800 .
C4 H4A 0.9800 .
C4 H4B 0.9800 .
C4 H4C 0.9800 .
N11 C15 1.334(14) .
N11 N12 1.377(11) .
N12 C13 1.376(14) .
C13 C14 1.432(17) .
C13 H13 0.9500 .
C14 C15 1.355(16) .
C14 H14 0.9500 .
C15 H15 0.9500 .
N21 C25 1.361(13) .
N21 N22 1.364(12) .
N22 C23 1.352(15) .
C23 C24 1.340(16) .
C23 H23 0.9500 .
C24 C25 1.389(17) .
C24 H24 0.9500 .
C25 H25 0.9500 .
C31 C32 1.390(15) .
C31 C33 1.414(14) 3_666
C32 C33 1.421(14) .
C32 H32 0.9500 .
C33 C31 1.414(14) 3_666
C33 H33 0.9500 .
N41 C42 1.449(17) .
N41 C41 1.492(14) .
C41 H41A 0.9800 .
C41 H41B 0.9800 .
C41 H41C 0.9800 .
C42 H42A 0.9800 .
C42 H42B 0.9800 .
C42 H42C 0.9800 .
N51 C51 1.41(2) .
N51 C52 1.450(17) .
C51 H51A 0.9800 .
C51 H51B 0.9800 .
C51 H51C 0.9800 .
C52 H52A 0.9800 .
C52 H52B 0.9800 .
C52 H52C 0.9800 .
N61 C62 1.43(2) .
N61 C61 1.44(2) .
C61 H61A 0.9800 .
C61 H61B 0.9800 .
C61 H61C 0.9800 .
C62 H62A 0.9800 .
C62 H62B 0.9800 .
C62 H62C 0.9800 .
C1L Cl2 1.38(4) .
C1L Cl1 1.62(3) .
C1L H1L1 0.9900 .
C1L H1L2 0.9900 .

loop_
_geom_torsion_atom_site_label_1
_geom_torsion_atom_site_label_2
_geom_torsion_atom_site_label_3
_geom_torsion_atom_site_label_4
_geom_torsion
_geom_torsion_site_symmetry_1
_geom_torsion_site_symmetry_4
N21 B1 C1 C4 -169.6(8) . .
N11 B1 C1 C4 73.0(10) . .
C31 B1 C1 C4 -48.4(12) . .
N21 B1 C1 C2 72.7(11) . .
N11 B1 C1 C2 -44.7(12) . .
C31 B1 C1 C2 -166.1(9) . .
N21 B1 C1 C3 -46.6(11) . .
N11 B1 C1 C3 -164.1(8) . .
C31 B1 C1 C3 74.6(12) . .
N21 B1 N11 C15 146.9(10) . .
C1 B1 N11 C15 -92.6(12) . .
C31 B1 N11 C15 36.2(14) . .
N21 B1 N11 N12 -41.4(13) . .
C1 B1 N11 N12 79.0(12) . .
C31 B1 N11 N12 -152.2(9) . .
C15 N11 N12 C13 1.7(13) . .
B1 N11 N12 C13 -171.1(10) . .
C15 N11 N12 Ti1 -175.8(8) . .
B1 N11 N12 Ti1 11.4(15) . .
N61 Ti1 N12 C13 -71.0(10) . .
N51 Ti1 N12 C13 27.5(10) . .
N41 Ti1 N12 C13 124.7(9) . .
N22 Ti1 N12 C13 -157.4(10) . .
N61 Ti1 N12 N11 106.1(10) . .
N51 Ti1 N12 N11 -155.4(10) . .
N41 Ti1 N12 N11 -58.2(11) . .
N22 Ti1 N12 N11 19.7(9) . .
N11 N12 C13 C14 -1.9(14) . .
Ti1 N12 C13 C14 175.9(9) . .
N12 C13 C14 C15 1.4(15) . .
N12 N11 C15 C14 -0.8(15) . .
B1 N11 C15 C14 171.9(11) . .
C13 C14 C15 N11 -0.3(15) . .
C1 B1 N21 C25 97.2(11) . .
N11 B1 N21 C25 -144.0(10) . .
C31 B1 N21 C25 -32.0(13) . .
C1 B1 N21 N22 -85.9(12) . .
N11 B1 N21 N22 32.9(13) . .
C31 B1 N21 N22 144.8(9) . .
C25 N21 N22 C23 -1.4(12) . .
B1 N21 N22 C23 -178.7(10) . .
C25 N21 N22 Ti1 -176.6(8) . .
B1 N21 N22 Ti1 6.1(15) . .
N61 Ti1 N22 C23 40.4(10) . .
N51 Ti1 N22 C23 177.2(17) . .
N41 Ti1 N22 C23 -65.0(10) . .
N12 Ti1 N22 C23 156.7(10) . .
N61 Ti1 N22 N21 -145.0(10) . .
N51 Ti1 N22 N21 -8(2) . .
N41 Ti1 N22 N21 109.6(10) . .
N12 Ti1 N22 N21 -28.7(9) . .
N21 N22 C23 C24 0.1(14) . .
Ti1 N22 C23 C24 175.9(9) . .
N22 C23 C24 C25 1.2(15) . .
N22 N21 C25 C24 2.2(13) . .
B1 N21 C25 C24 179.6(10) . .
C23 C24 C25 N21 -2.1(15) . .
N21 B1 C31 C32 -65.8(12) . .
C1 B1 C31 C32 169.4(10) . .
N11 B1 C31 C32 46.6(13) . .
N21 B1 C31 C33 104.5(12) . 3_666
C1 B1 C31 C33 -20.3(16) . 3_666
N11 B1 C31 C33 -143.1(11) . 3_666
C33 C31 C32 C33 1.6(18) 3_666 .
B1 C31 C32 C33 173.0(10) . .
C31 C32 C33 C31 -1.8(19) . 3_666
N61 Ti1 N41 C42 -104.5(13) . .
N51 Ti1 N41 C42 154.9(13) . .
N12 Ti1 N41 C42 60.9(14) . .
N22 Ti1 N41 C42 -12.7(13) . .
N61 Ti1 N41 C41 79.3(11) . .
N51 Ti1 N41 C41 -21.3(12) . .
N12 Ti1 N41 C41 -115.3(11) . .
N22 Ti1 N41 C41 171.1(11) . .
N61 Ti1 N51 C51 -176.2(10) . .
N41 Ti1 N51 C51 -69.5(10) . .
N12 Ti1 N51 C51 67.7(10) . .
N22 Ti1 N51 C51 48(2) . .
N61 Ti1 N51 C52 4.0(13) . .
N41 Ti1 N51 C52 110.7(12) . .
N12 Ti1 N51 C52 -112.1(12) . .
N22 Ti1 N51 C52 -132.2(18) . .
N51 Ti1 N61 C62 -93.1(12) . .
N41 Ti1 N61 C62 167.9(11) . .
N12 Ti1 N61 C62 -1.0(13) . .
N22 Ti1 N61 C62 77.3(12) . .
N51 Ti1 N61 C61 88.1(14) . .
N41 Ti1 N61 C61 -10.9(14) . .
N12 Ti1 N61 C61 -179.9(13) . .
N22 Ti1 N61 C61 -101.5(13) . .
